data_7054749
loop_
_publ_author_name
'Adamczyk-Wo\'zniak, Agnieszka'
'Czerwi\'nska, Karolina'
'Madura, Izabela D.'
'Matuszewska, Alicja'
'Sporzy\'nski, Andrzej'
'\.Zubrowska-Zembrzuska, Anna'

_publ_section_title
;
 Piperazine derivatives of boronic acids -- potential bifunctional
 biologically active compounds
;
_journal_issue 6
_journal_name_full 'New J. Chem.'
_journal_page_first 4308
_journal_paper_doi 10.1039/C5NJ00084J
_journal_volume 39
_journal_year 2015
_chemical_formula_moiety 'C17 H19 B Cl2 N2 O2'
_chemical_formula_sum 'C17 H19 B Cl2 N2 O2'
_chemical_formula_weight 365.05
_chemical_name_systematic
;
2-((4-(2,3-dichlorophenyl)piperazin-1-yl)methyl)phenylboronic acid
;
_space_group_crystal_system triclinic
_space_group_IT_number 2
_space_group_name_Hall '-P 1'
_space_group_name_H-M_alt 'P -1'
_symmetry_space_group_name_Hall '-P 1'
_symmetry_space_group_name_H-M 'P -1'
_atom_sites_solution_hydrogens geom
_atom_sites_solution_primary direct
_atom_sites_solution_secondary difmap
_audit_creation_method
;
Olex2 1.2-beta
(compiled 2013.12.10 svn.r2850 for OlexSys, GUI svn.r4736)
;
_audit_update_record
;
2014-12-17 deposited with the CCDC.
2015-03-17 downloaded from the CCDC.
;
_cell_angle_alpha 88.456(4)
_cell_angle_beta 72.897(5)
_cell_angle_gamma 69.370(4)
_cell_formula_units_Z 2
_cell_length_a 7.9155(4)
_cell_length_b 10.3130(4)
_cell_length_c 11.8333(7)
_cell_measurement_temperature 120(2)
_cell_volume 860.88(8)
_computing_cell_refinement
;
CrysAlisPro, Agilent Technologies,
Version 1.171.36.28 (release 01-02-2013 CrysAlis171 .NET)
(compiled Feb  1 2013,16:14:44)
;
_computing_data_collection
;
CrysAlisPro, Agilent Technologies,
Version 1.171.36.28 (release 01-02-2013 CrysAlis171 .NET)
(compiled Feb  1 2013,16:14:44)
;
_computing_data_reduction
;
CrysAlisPro, Agilent Technologies,
Version 1.171.36.28 (release 01-02-2013 CrysAlis171 .NET)
(compiled Feb  1 2013,16:14:44)
;
_computing_molecular_graphics
;
K. Brandenburg Diamond - Crystal and Molecular Structure Visualization,
 Version  3.2i; Crystal Impact GbR: Bonn, Germany.
Ortep-3 for Windows: L. J. Farrugia, J. Appl. Cryst (1997), 30, 565
;
_computing_publication_material
;
O. V. Dolomanov, L. J. Bourhis, R. J. Gildea, J. A. K. Howard and H. Puschmann,
OLEX2: a complete structure solution, refinement and analysis program.
J. Appl. Cryst. (2009). 42, 339-341.
L. Spek Single-crystal structure validation with the program PLATON J. Appl.
Crystallogr. 36 (2003) 7-13.
;
_computing_structure_refinement
;
SHELX, G.M. Sheldrick, Acta Cryst.
(2008). A64, 112-122
;
_computing_structure_solution
;
SHELX, G.M. Sheldrick, Acta Cryst.
(2008). A64, 112-122
;
_diffrn_ambient_temperature 120.0
_diffrn_measured_fraction_theta_full 0.996
_diffrn_measured_fraction_theta_max 0.996
_diffrn_radiation_monochromator graphite
_diffrn_radiation_type CuK\a
_diffrn_radiation_wavelength 1.54184
_diffrn_reflns_av_R_equivalents 0.0414
_diffrn_reflns_av_unetI/netI 0.0327
_diffrn_reflns_limit_h_max 9
_diffrn_reflns_limit_h_min -9
_diffrn_reflns_limit_k_max 12
_diffrn_reflns_limit_k_min -9
_diffrn_reflns_limit_l_max 14
_diffrn_reflns_limit_l_min -14
_diffrn_reflns_number 7576
_diffrn_reflns_theta_full 66.49
_diffrn_reflns_theta_max 66.49
_diffrn_reflns_theta_min 3.92
_diffrn_source 'fine-focus sealed tube'
_exptl_absorpt_coefficient_mu 3.489
_exptl_absorpt_correction_T_max 1.00000
_exptl_absorpt_correction_T_min 0.48545
_exptl_absorpt_correction_type multi-scan
_exptl_absorpt_process_details
;
CrysAlisPro, Agilent Technologies,
Version 1.171.36.28 (release 01-02-2013 CrysAlis171 .NET)
(compiled Feb  1 2013,16:14:44)
Empirical absorption correction using spherical harmonics,
 implemented in SCALE3 ABSPACK scaling algorithm.
;
_exptl_crystal_colour colourless
_exptl_crystal_colour_primary colourless
_exptl_crystal_density_diffrn 1.408
_exptl_crystal_density_method 'not measured'
_exptl_crystal_description block
_exptl_crystal_F_000 380
_exptl_crystal_recrystallization_method 'Re-crystallisation from solvent: water, methanol'
_exptl_crystal_size_max 0.25
_exptl_crystal_size_mid 0.21
_exptl_crystal_size_min 0.16
_refine_diff_density_max 0.427
_refine_diff_density_min -0.685
_refine_diff_density_rms 0.096
_refine_ls_extinction_method none
_refine_ls_goodness_of_fit_ref 1.034
_refine_ls_hydrogen_treatment mixed
_refine_ls_matrix_type full
_refine_ls_number_parameters 225
_refine_ls_number_reflns 3018
_refine_ls_number_restraints 0
_refine_ls_restrained_S_all 1.034
_refine_ls_R_factor_all 0.0502
_refine_ls_R_factor_gt 0.0488
_refine_ls_shift/su_max 0.001
_refine_ls_shift/su_mean 0.000
_refine_ls_structure_factor_coef Fsqd
_refine_ls_weighting_details 'calc w=1/[\s^2^(Fo^2^)+(0.0954P)^2^+0.2175P] where P=(Fo^2^+2Fc^2^)/3'
_refine_ls_weighting_scheme calc
_refine_ls_wR_factor_gt 0.1264
_refine_ls_wR_factor_ref 0.1290
_reflns_number_gt 2863
_reflns_number_total 3018
_reflns_threshold_expression >2sigma(I)
_cod_data_source_file c5nj00084j2.cif
_cod_data_source_block (3)
_cod_depositor_comments 'Adding full bibliography for 7054747--7054752.cif.'
_cod_original_cell_volume 860.88(7)
_cod_database_code 7054749

loop_
_space_group_symop_id
_space_group_symop_operation_xyz
1 'x, y, z'
2 '-x, -y, -z'

loop_
_atom_site_label
_atom_site_type_symbol
_atom_site_fract_x
_atom_site_fract_y
_atom_site_fract_z
_atom_site_U_iso_or_equiv
_atom_site_adp_type
_atom_site_occupancy
_atom_site_calc_flag
_atom_site_refinement_flags_posn
Cl1 Cl 1.08695(6) -0.03914(5) 0.21830(4) 0.02232(18) Uani 1 d .
Cl2 Cl 1.41009(6) -0.31624(5) 0.09565(4) 0.02621(19) Uani 1 d .
O1 O 0.12049(19) 0.10218(13) 0.44057(12) 0.0185(3) Uani 1 d .
H1 H 0.205(4) 0.124(3) 0.391(3) 0.041(8) Uiso 1 d .
O2 O -0.21019(18) 0.18386(15) 0.52700(12) 0.0216(3) Uani 1 d .
H2 H -0.188(4) 0.104(3) 0.545(3) 0.039(7) Uiso 1 d .
N1 N 0.3700(2) 0.20676(15) 0.32106(13) 0.0147(3) Uani 1 d .
N2 N 0.7175(2) 0.00942(15) 0.17514(13) 0.0152(3) Uani 1 d .
C1 C -0.0794(3) 0.34995(18) 0.40414(15) 0.0148(4) Uani 1 d .
C2 C 0.0626(2) 0.40774(18) 0.36032(15) 0.0153(4) Uani 1 d .
C3 C 0.0237(3) 0.52938(19) 0.30253(17) 0.0204(4) Uani 1 d .
H3 H 0.1202 0.5671 0.2728 0.025 Uiso 1 calc R
C4 C -0.1530(3) 0.59654(19) 0.28748(17) 0.0231(4) Uani 1 d .
H4 H -0.1755 0.6778 0.2457 0.028 Uiso 1 calc R
C5 C -0.2965(3) 0.54487(19) 0.33346(17) 0.0216(4) Uani 1 d .
H5 H -0.4190 0.5918 0.3257 0.026 Uiso 1 calc R
C6 C -0.2587(3) 0.42313(18) 0.39125(16) 0.0178(4) Uani 1 d .
H6 H -0.3578 0.3884 0.4231 0.021 Uiso 1 calc R
C7 C 0.2542(2) 0.34735(18) 0.38167(16) 0.0169(4) Uani 1 d .
H7A H 0.3248 0.4104 0.3537 0.020 Uiso 1 calc R
H7B H 0.2345 0.3429 0.4681 0.020 Uiso 1 calc R
C8 C 0.5348(2) 0.14370(19) 0.36462(16) 0.0174(4) Uani 1 d .
H8A H 0.4913 0.1387 0.4515 0.021 Uiso 1 calc R
H8B H 0.6142 0.2019 0.3481 0.021 Uiso 1 calc R
C9 C 0.6502(3) -0.00069(19) 0.30379(15) 0.0171(4) Uani 1 d .
H9A H 0.7596 -0.0442 0.3341 0.021 Uiso 1 calc R
H9B H 0.5714 -0.0593 0.3204 0.021 Uiso 1 calc R
C10 C 0.5546(2) 0.06748(18) 0.13032(16) 0.0166(4) Uani 1 d .
H10A H 0.4788 0.0067 0.1460 0.020 Uiso 1 calc R
H10B H 0.5988 0.0732 0.0435 0.020 Uiso 1 calc R
C11 C 0.4338(3) 0.21167(19) 0.19223(15) 0.0176(4) Uani 1 d .
H11A H 0.5083 0.2732 0.1726 0.021 Uiso 1 calc R
H11B H 0.3222 0.2512 0.1633 0.021 Uiso 1 calc R
C12 C 0.8676(2) -0.10832(18) 0.10922(15) 0.0154(4) Uani 1 d .
C13 C 1.0465(3) -0.14495(18) 0.12660(15) 0.0167(4) Uani 1 d .
C14 C 1.1935(3) -0.2651(2) 0.06726(17) 0.0199(4) Uani 1 d .
C15 C 1.1714(3) -0.3464(2) -0.01516(18) 0.0240(4) Uani 1 d .
H15 H 1.2730 -0.4279 -0.0556 0.029 Uiso 1 calc R
C16 C 0.9986(3) -0.3062(2) -0.03711(18) 0.0252(4) Uani 1 d .
H16 H 0.9828 -0.3584 -0.0956 0.030 Uiso 1 calc R
C17 C 0.8483(3) -0.19039(19) 0.02547(17) 0.0201(4) Uani 1 d .
H17 H 0.7295 -0.1663 0.0111 0.024 Uiso 1 calc R
B1 B -0.0520(3) 0.2052(2) 0.46134(17) 0.0165(4) Uani 1 d .

loop_
_atom_site_aniso_label
_atom_site_aniso_U_11
_atom_site_aniso_U_22
_atom_site_aniso_U_33
_atom_site_aniso_U_23
_atom_site_aniso_U_13
_atom_site_aniso_U_12
Cl1 0.0162(3) 0.0259(3) 0.0259(3) -0.00336(19) -0.0062(2) -0.0085(2)
Cl2 0.0136(3) 0.0281(3) 0.0306(3) 0.0039(2) -0.0050(2) -0.0015(2)
O1 0.0140(6) 0.0154(6) 0.0253(7) 0.0035(5) -0.0030(5) -0.0071(5)
O2 0.0153(7) 0.0185(7) 0.0303(7) 0.0074(5) -0.0045(5) -0.0076(5)
N1 0.0119(7) 0.0147(7) 0.0156(7) -0.0021(6) -0.0010(6) -0.0047(6)
N2 0.0119(7) 0.0163(7) 0.0148(7) -0.0008(6) -0.0026(6) -0.0030(6)
C1 0.0153(9) 0.0140(8) 0.0138(8) -0.0026(6) -0.0019(7) -0.0056(7)
C2 0.0155(9) 0.0132(8) 0.0139(8) -0.0037(6) 0.0012(7) -0.0057(7)
C3 0.0216(10) 0.0165(9) 0.0204(9) 0.0007(7) 0.0004(7) -0.0091(7)
C4 0.0292(11) 0.0142(9) 0.0212(9) 0.0028(7) -0.0045(8) -0.0049(8)
C5 0.0209(9) 0.0175(9) 0.0243(9) -0.0004(7) -0.0093(8) -0.0024(7)
C6 0.0167(9) 0.0150(8) 0.0216(9) -0.0015(7) -0.0050(7) -0.0062(7)
C7 0.0140(9) 0.0156(9) 0.0194(9) -0.0041(7) -0.0011(7) -0.0063(7)
C8 0.0132(9) 0.0212(9) 0.0170(9) -0.0011(7) -0.0039(7) -0.0056(7)
C9 0.0141(8) 0.0195(9) 0.0154(8) 0.0018(7) -0.0018(7) -0.0056(7)
C10 0.0135(9) 0.0195(9) 0.0162(8) -0.0006(7) -0.0045(7) -0.0051(7)
C11 0.0156(9) 0.0186(9) 0.0159(9) -0.0003(7) -0.0026(7) -0.0047(7)
C12 0.0143(9) 0.0148(8) 0.0151(8) 0.0017(6) -0.0006(7) -0.0059(7)
C13 0.0145(9) 0.0182(9) 0.0170(8) 0.0024(7) -0.0022(7) -0.0074(7)
C14 0.0149(9) 0.0193(9) 0.0216(9) 0.0053(7) -0.0019(7) -0.0046(7)
C15 0.0198(10) 0.0188(9) 0.0245(10) -0.0027(7) 0.0000(8) -0.0017(8)
C16 0.0275(11) 0.0212(9) 0.0242(10) -0.0049(8) -0.0067(8) -0.0060(8)
C17 0.0177(9) 0.0194(9) 0.0215(9) -0.0014(7) -0.0052(7) -0.0050(7)
B1 0.0178(10) 0.0174(10) 0.0161(9) 0.0001(7) -0.0041(8) -0.0092(8)

loop_
_atom_type_symbol
_atom_type_description
_atom_type_scat_dispersion_real
_atom_type_scat_dispersion_imag
_atom_type_scat_source
C C 0.0181 0.0091 'International Tables Vol C Tables 4.2.6.8 and 6.1.1.4'
H H 0.0000 0.0000 'International Tables Vol C Tables 4.2.6.8 and 6.1.1.4'
B B 0.0090 0.0039 'International Tables Vol C Tables 4.2.6.8 and 6.1.1.4'
Cl Cl 0.3639 0.7018 'International Tables Vol C Tables 4.2.6.8 and 6.1.1.4'
N N 0.0311 0.0180 'International Tables Vol C Tables 4.2.6.8 and 6.1.1.4'
O O 0.0492 0.0322 'International Tables Vol C Tables 4.2.6.8 and 6.1.1.4'

loop_
_geom_angle_atom_site_label_1
_geom_angle_atom_site_label_2
_geom_angle_atom_site_label_3
_geom_angle
B1 O1 H1 110.8(19)
B1 O2 H2 112(2)
C8 N1 C7 110.09(14)
C11 N1 C7 111.18(14)
C11 N1 C8 109.88(13)
C10 N2 C9 109.41(13)
C12 N2 C9 115.83(14)
C12 N2 C10 116.72(14)
C2 C1 B1 125.85(16)
C6 C1 C2 117.33(16)
C6 C1 B1 116.74(16)
C1 C2 C7 122.06(15)
C3 C2 C1 119.86(16)
C3 C2 C7 117.94(16)
C2 C3 H3 119.3
C4 C3 C2 121.37(17)
C4 C3 H3 119.3
C3 C4 H4 120.1
C5 C4 C3 119.86(17)
C5 C4 H4 120.1
C4 C5 H5 120.5
C4 C5 C6 119.10(17)
C6 C5 H5 120.5
C1 C6 H6 118.8
C5 C6 C1 122.41(17)
C5 C6 H6 118.8
N1 C7 C2 113.25(14)
N1 C7 H7A 108.9
N1 C7 H7B 108.9
C2 C7 H7A 108.9
C2 C7 H7B 108.9
H7A C7 H7B 107.7
N1 C8 H8A 109.7
N1 C8 H8B 109.7
N1 C8 C9 109.67(14)
H8A C8 H8B 108.2
C9 C8 H8A 109.7
C9 C8 H8B 109.7
N2 C9 C8 108.85(14)
N2 C9 H9A 109.9
N2 C9 H9B 109.9
C8 C9 H9A 109.9
C8 C9 H9B 109.9
H9A C9 H9B 108.3
N2 C10 H10A 109.9
N2 C10 H10B 109.9
N2 C10 C11 108.88(14)
H10A C10 H10B 108.3
C11 C10 H10A 109.9
C11 C10 H10B 109.9
N1 C11 C10 111.08(14)
N1 C11 H11A 109.4
N1 C11 H11B 109.4
C10 C11 H11A 109.4
C10 C11 H11B 109.4
H11A C11 H11B 108.0
C13 C12 N2 119.12(16)
C17 C12 N2 122.98(16)
C17 C12 C13 117.90(16)
C12 C13 Cl1 120.46(14)
C14 C13 Cl1 119.56(14)
C14 C13 C12 119.95(17)
C13 C14 Cl2 119.99(15)
C15 C14 Cl2 118.74(15)
C15 C14 C13 121.27(18)
C14 C15 H15 120.6
C16 C15 C14 118.72(17)
C16 C15 H15 120.6
C15 C16 H16 119.7
C15 C16 C17 120.53(18)
C17 C16 H16 119.7
C12 C17 H17 119.3
C16 C17 C12 121.44(18)
C16 C17 H17 119.3
O1 B1 C1 122.51(16)
O2 B1 O1 120.07(16)
O2 B1 C1 117.30(16)

loop_
_geom_bond_atom_site_label_1
_geom_bond_atom_site_label_2
_geom_bond_distance
Cl1 C13 1.7278(19)
Cl2 C14 1.7384(19)
O1 H1 0.85(3)
O1 B1 1.359(3)
O2 H2 0.81(3)
O2 B1 1.354(2)
N1 C7 1.480(2)
N1 C8 1.473(2)
N1 C11 1.464(2)
N2 C9 1.472(2)
N2 C10 1.464(2)
N2 C12 1.408(2)
C1 C2 1.414(3)
C1 C6 1.404(3)
C1 B1 1.593(3)
C2 C3 1.393(3)
C2 C7 1.518(2)
C3 H3 0.9500
C3 C4 1.387(3)
C4 H4 0.9500
C4 C5 1.385(3)
C5 H5 0.9500
C5 C6 1.394(3)
C6 H6 0.9500
C7 H7A 0.9900
C7 H7B 0.9900
C8 H8A 0.9900
C8 H8B 0.9900
C8 C9 1.511(2)
C9 H9A 0.9900
C9 H9B 0.9900
C10 H10A 0.9900
C10 H10B 0.9900
C10 C11 1.519(2)
C11 H11A 0.9900
C11 H11B 0.9900
C12 C13 1.407(3)
C12 C17 1.395(3)
C13 C14 1.390(3)
C14 C15 1.390(3)
C15 H15 0.9500
C15 C16 1.384(3)
C16 H16 0.9500
C16 C17 1.385(3)
C17 H17 0.9500

loop_
_geom_torsion_atom_site_label_1
_geom_torsion_atom_site_label_2
_geom_torsion_atom_site_label_3
_geom_torsion_atom_site_label_4
_geom_torsion
Cl1 C13 C14 Cl2 5.8(2)
Cl1 C13 C14 C15 -174.28(15)
Cl2 C14 C15 C16 179.54(15)
N1 C8 C9 N2 60.80(18)
N2 C10 C11 N1 -58.28(19)
N2 C12 C13 Cl1 -5.3(2)
N2 C12 C13 C14 176.44(16)
N2 C12 C17 C16 -179.48(17)
C1 C2 C3 C4 0.5(3)
C1 C2 C7 N1 66.5(2)
C2 C1 C6 C5 2.7(3)
C2 C1 B1 O1 -21.7(3)
C2 C1 B1 O2 162.34(16)
C2 C3 C4 C5 1.9(3)
C3 C2 C7 N1 -117.92(18)
C3 C4 C5 C6 -1.9(3)
C4 C5 C6 C1 -0.4(3)
C6 C1 C2 C3 -2.7(2)
C6 C1 C2 C7 172.81(16)
C6 C1 B1 O1 155.18(17)
C6 C1 B1 O2 -20.8(2)
C7 N1 C8 C9 179.01(14)
C7 N1 C11 C10 179.31(14)
C7 C2 C3 C4 -175.20(16)
C8 N1 C7 C2 -168.54(14)
C8 N1 C11 C10 57.18(18)
C9 N2 C10 C11 60.51(18)
C9 N2 C12 C13 -66.8(2)
C9 N2 C12 C17 114.08(19)
C10 N2 C9 C8 -62.37(18)
C10 N2 C12 C13 162.13(15)
C10 N2 C12 C17 -17.0(2)
C11 N1 C7 C2 69.45(18)
C11 N1 C8 C9 -58.22(18)
C12 N2 C9 C8 163.18(15)
C12 N2 C10 C11 -165.50(14)
C12 C13 C14 Cl2 -175.97(13)
C12 C13 C14 C15 4.0(3)
C13 C12 C17 C16 1.4(3)
C13 C14 C15 C16 -0.4(3)
C14 C15 C16 C17 -2.6(3)
C15 C16 C17 C12 2.2(3)
C17 C12 C13 Cl1 173.87(13)
C17 C12 C13 C14 -4.4(2)
B1 C1 C2 C3 174.11(16)
B1 C1 C2 C7 -10.4(3)
B1 C1 C6 C5 -174.41(17)
